data_7212302
loop_
_publ_author_name
'Krishnaswamy, Shobhana'
'Gonnade, Rajesh G.'
'Shashidhar, Mysore S.'
'Bhadbhade, Mohan M.'

_publ_section_title
;
 Helical self-assembly of molecules in pseudopolymorphs of racemic
 2,6-di-O-(4-halobenzoyl)-myo-inositol 1,3,5-orthoformates: clues for the
 construction of molecular assemblies for intermolecular acyl transfer
 reaction
;
_journal_issue 12
_journal_name_full CrystEngComm
_journal_page_first 4184
_journal_paper_doi 10.1039/b924482d
_journal_volume 12
_journal_year 2010
_chemical_formula_moiety 'C21 H16 Cl2 O8, C2 H4 Cl2'
_chemical_formula_sum 'C23 H20 Cl4 O8'
_chemical_formula_weight 566.19
_chemical_name_common
;
2,6-di-O-p-chlorobenzoyl-myo-inositol 1,3,5-orthoformate 1,2-
dichloroethane solvate
;
_chemical_name_systematic
;
2,6-di-O-p-chlorobenzoyl-myo-inositol 1,3,5-orthoformate
1,2-dichloroethane solvate
;
_space_group_IT_number 14
_symmetry_cell_setting monoclinic
_symmetry_space_group_name_Hall '-P 2ybc'
_symmetry_space_group_name_H-M 'P 1 21/c 1'
_atom_sites_solution_hydrogens geom
_atom_sites_solution_primary direct
_atom_sites_solution_secondary difmap
_audit_creation_method SHELXL-97
_cell_angle_alpha 90.00
_cell_angle_beta 92.433(3)
_cell_angle_gamma 90.00
_cell_formula_units_Z 4
_cell_length_a 12.093(2)
_cell_length_b 9.9108(17)
_cell_length_c 20.260(3)
_cell_measurement_reflns_used 2061
_cell_measurement_temperature 133(2)
_cell_measurement_theta_max 26.15
_cell_measurement_theta_min 2.82
_cell_volume 2426.0(7)
_computing_cell_refinement 'BRUKER SAINT'
_computing_data_collection 'BRUKER SMART'
_computing_data_reduction 'BRUKER SAINT'
_computing_molecular_graphics 'SHELXTL, Ortep32, mercury 2.1'
_computing_publication_material 'SHELXTL, Platon'
_computing_structure_refinement 'SHELXL-97 (Sheldrick, 1997)'
_computing_structure_solution 'SHELXS-97 (Sheldrick, 1990)'
_diffrn_ambient_temperature 133(2)
_diffrn_measured_fraction_theta_full 0.986
_diffrn_measured_fraction_theta_max 0.986
_diffrn_measurement_device 'Bruker Smart APEX'
_diffrn_measurement_device_type 'CCD Area Detector'
_diffrn_measurement_method 'Phi and Omega Scan'
_diffrn_radiation_monochromator graphite
_diffrn_radiation_source 'fine-focus sealed tube'
_diffrn_radiation_type MoK\a
_diffrn_radiation_wavelength 0.71073
_diffrn_reflns_av_R_equivalents 0.0387
_diffrn_reflns_av_sigmaI/netI 0.0472
_diffrn_reflns_limit_h_max 14
_diffrn_reflns_limit_h_min -12
_diffrn_reflns_limit_k_max 11
_diffrn_reflns_limit_k_min -9
_diffrn_reflns_limit_l_max 22
_diffrn_reflns_limit_l_min -24
_diffrn_reflns_number 11676
_diffrn_reflns_theta_full 25.00
_diffrn_reflns_theta_max 25.00
_diffrn_reflns_theta_min 1.69
_exptl_absorpt_coefficient_mu 0.536
_exptl_absorpt_correction_T_max 0.9549
_exptl_absorpt_correction_T_min 0.9159
_exptl_absorpt_correction_type multi-scan
_exptl_absorpt_process_details 'bruker sadabs'
_exptl_crystal_colour colorless
_exptl_crystal_density_diffrn 1.550
_exptl_crystal_density_method 'not measured'
_exptl_crystal_description plate
_exptl_crystal_F_000 1160
_exptl_crystal_size_max 0.17
_exptl_crystal_size_mid 0.14
_exptl_crystal_size_min 0.09
_refine_diff_density_max 0.965
_refine_diff_density_min -0.772
_refine_diff_density_rms 0.083
_refine_ls_extinction_method none
_refine_ls_goodness_of_fit_ref 1.034
_refine_ls_hydrogen_treatment mixed
_refine_ls_matrix_type full
_refine_ls_number_parameters 338
_refine_ls_number_reflns 4214
_refine_ls_number_restraints 70
_refine_ls_restrained_S_all 1.042
_refine_ls_R_factor_all 0.0930
_refine_ls_R_factor_gt 0.0716
_refine_ls_shift/su_max 0.000
_refine_ls_shift/su_mean 0.000
_refine_ls_structure_factor_coef Fsqd
_refine_ls_weighting_details 'calc w=1/[\s^2^(Fo^2^)+(0.0536P)^2^+8.7789P] where P=(Fo^2^+2Fc^2^)/3'
_refine_ls_weighting_scheme calc
_refine_ls_wR_factor_gt 0.1553
_refine_ls_wR_factor_ref 0.1685
_reflns_number_gt 3277
_reflns_number_total 4214
_reflns_threshold_expression >2sigma(I)
_cod_data_source_file b924482d.txt
_cod_data_source_block 3H
_cod_original_cell_volume 2426.1(7)
_cod_original_sg_symbol_H-M 'P2 1/c'
_cod_database_code 7212302

loop_
_symmetry_equiv_pos_as_xyz
'x, y, z'
'-x, y+1/2, -z+1/2'
'-x, -y, -z'
'x, -y-1/2, z-1/2'

loop_
_atom_site_label
_atom_site_type_symbol
_atom_site_fract_x
_atom_site_fract_y
_atom_site_fract_z
_atom_site_U_iso_or_equiv
_atom_site_adp_type
_atom_site_occupancy
_atom_site_symmetry_multiplicity
_atom_site_calc_flag
_atom_site_refinement_flags
_atom_site_disorder_assembly
_atom_site_disorder_group
Cl1 Cl 1.22974(9) 1.20046(11) -0.13134(5) 0.0299(3) Uani 1 1 d . . .
Cl2 Cl 0.40524(11) 0.63590(17) 0.31743(9) 0.0650(5) Uani 1 1 d . . .
O1 O 1.1048(2) 0.4417(3) 0.07146(13) 0.0232(6) Uani 1 1 d . . .
O2 O 1.0867(2) 0.7283(3) 0.08084(12) 0.0200(6) Uani 1 1 d . . .
O3 O 1.2357(2) 0.5361(3) 0.14444(13) 0.0242(6) Uani 1 1 d . . .
O4 O 1.0449(2) 0.5957(3) 0.27467(13) 0.0233(6) Uani 1 1 d D . .
O5 O 1.1570(2) 0.3292(3) 0.16866(14) 0.0256(7) Uani 1 1 d . . .
O6 O 0.8819(2) 0.4686(3) 0.18840(13) 0.0220(6) Uani 1 1 d . . .
O7 O 1.0667(2) 0.9066(3) 0.14780(13) 0.0245(7) Uani 1 1 d . . .
O8 O 0.7672(3) 0.3794(4) 0.10979(16) 0.0422(9) Uani 1 1 d . . .
C1 C 1.0139(3) 0.5095(4) 0.10213(19) 0.0200(8) Uani 1 1 d . . .
H1 H 0.9525 0.5278 0.0687 0.024 Uiso 1 1 calc R . .
C2 C 1.0547(3) 0.6402(4) 0.13359(18) 0.0186(8) Uani 1 1 d . . .
H2 H 0.9944 0.6829 0.1586 0.022 Uiso 1 1 calc R . .
C3 C 1.1543(3) 0.6093(4) 0.18025(18) 0.0186(8) Uani 1 1 d . . .
H3 H 1.1870 0.6952 0.1982 0.022 Uiso 1 1 calc R . .
C4 C 1.1189(3) 0.5201(4) 0.23652(19) 0.0211(9) Uani 1 1 d . . .
H4 H 1.1856 0.4961 0.2649 0.025 Uiso 1 1 calc R . .
C5 C 1.0696(3) 0.3904(4) 0.2056(2) 0.0217(9) Uani 1 1 d . . .
H5 H 1.0462 0.3276 0.2410 0.026 Uiso 1 1 calc R . .
C6 C 0.9747(3) 0.4130(4) 0.15545(19) 0.0199(8) Uani 1 1 d . . .
H6 H 0.9528 0.3249 0.1347 0.024 Uiso 1 1 calc R . .
C7 C 1.1913(3) 0.4159(4) 0.1187(2) 0.0251(9) Uani 1 1 d . . .
H7 H 1.2515 0.3687 0.0954 0.030 Uiso 1 1 calc R . .
C8 C 1.0904(3) 0.8610(4) 0.09428(19) 0.0206(9) Uani 1 1 d . . .
C9 C 1.1259(3) 0.9418(4) 0.03804(19) 0.0196(8) Uani 1 1 d . . .
C10 C 1.1304(3) 1.0823(4) 0.04387(19) 0.0218(9) Uani 1 1 d . . .
H10 H 1.1118 1.1236 0.0842 0.026 Uiso 1 1 calc R . .
C11 C 1.1614(3) 1.1612(4) -0.0075(2) 0.0239(9) Uani 1 1 d . . .
H11 H 1.1638 1.2566 -0.0033 0.029 Uiso 1 1 calc R . .
C12 C 1.1893(3) 1.0995(4) -0.06612(19) 0.0228(9) Uani 1 1 d . . .
C13 C 1.1848(3) 0.9608(4) -0.07373(19) 0.0233(9) Uani 1 1 d . . .
H13 H 1.2029 0.9203 -0.1144 0.028 Uiso 1 1 calc R . .
C14 C 1.1538(3) 0.8819(4) -0.02138(19) 0.0213(9) Uani 1 1 d . . .
H14 H 1.1514 0.7865 -0.0258 0.026 Uiso 1 1 calc R . .
C15 C 0.7805(3) 0.4418(4) 0.1606(2) 0.0251(9) Uani 1 1 d . . .
C16 C 0.6900(3) 0.4979(4) 0.1999(2) 0.0247(9) Uani 1 1 d . . .
C17 C 0.5821(4) 0.4764(5) 0.1768(2) 0.0395(12) Uani 1 1 d . . .
H17 H 0.5685 0.4315 0.1359 0.047 Uiso 1 1 calc R . .
C18 C 0.4946(4) 0.5193(6) 0.2123(3) 0.0440(13) Uani 1 1 d . . .
H18 H 0.4206 0.5036 0.1966 0.053 Uiso 1 1 calc R . .
C19 C 0.5162(4) 0.5855(5) 0.2713(3) 0.0405(12) Uani 1 1 d . . .
C20 C 0.6223(4) 0.6120(6) 0.2938(3) 0.0457(14) Uani 1 1 d . . .
H20 H 0.6356 0.6612 0.3336 0.055 Uiso 1 1 calc R . .
C21 C 0.7100(4) 0.5666(5) 0.2583(2) 0.0343(11) Uani 1 1 d . . .
H21 H 0.7839 0.5828 0.2741 0.041 Uiso 1 1 calc R . .
H4A H 1.014(4) 0.543(5) 0.299(2) 0.051(17) Uiso 1 1 d D . .
Cl3 Cl 0.6163(2) 0.3358(3) 0.38343(14) 0.1176(9) Uani 1 1 d D . .
Cl4 Cl 0.4284(8) 0.3064(15) 0.5175(6) 0.087(2) Uani 0.20 1 d PD A 1
C22 C 0.561(3) 0.427(3) 0.4486(13) 0.091(3) Uani 0.20 1 d PDU A 1
H22A H 0.6018 0.5126 0.4549 0.109 Uiso 0.20 1 calc PR A 1
H22B H 0.4824 0.4488 0.4374 0.109 Uiso 0.20 1 calc PR A 1
C23 C 0.5681(19) 0.347(5) 0.5108(15) 0.100(3) Uani 0.20 1 d PDU A 1
H23A H 0.5964 0.4025 0.5487 0.120 Uiso 0.20 1 calc PR A 1
H23B H 0.6147 0.2661 0.5067 0.120 Uiso 0.20 1 calc PR A 1
Cl4A Cl 0.4317(4) 0.2270(9) 0.5297(4) 0.087(2) Uani 0.40 1 d PD A 2
C22A C 0.601(3) 0.217(3) 0.4421(14) 0.091(3) Uani 0.40 1 d PDU A 2
H22C H 0.5424 0.1542 0.4249 0.109 Uiso 0.40 1 calc PR A 2
H22D H 0.6704 0.1643 0.4451 0.109 Uiso 0.40 1 calc PR A 2
C23A C 0.5731(14) 0.251(3) 0.5107(10) 0.100(3) Uani 0.40 1 d PDU A 2
H23C H 0.5930 0.3462 0.5191 0.120 Uiso 0.40 1 calc PR A 2
H23D H 0.6197 0.1947 0.5414 0.120 Uiso 0.40 1 calc PR A 2
Cl4B Cl 0.4333(5) 0.1454(7) 0.5180(4) 0.087(2) Uani 0.40 1 d PD A 3
C22B C 0.591(3) 0.222(3) 0.4432(16) 0.091(3) Uani 0.40 1 d PDU A 3
H22E H 0.5674 0.1346 0.4241 0.109 Uiso 0.40 1 calc PR A 3
H22F H 0.6571 0.2086 0.4729 0.109 Uiso 0.40 1 calc PR A 3
C23B C 0.4960(17) 0.2902(18) 0.4801(11) 0.100(3) Uani 0.40 1 d PDU A 3
H23E H 0.4432 0.3366 0.4491 0.120 Uiso 0.40 1 calc PR A 3
H23F H 0.5248 0.3553 0.5136 0.120 Uiso 0.40 1 calc PR A 3

loop_
_atom_site_aniso_label
_atom_site_aniso_U_11
_atom_site_aniso_U_22
_atom_site_aniso_U_33
_atom_site_aniso_U_23
_atom_site_aniso_U_13
_atom_site_aniso_U_12
Cl1 0.0410(6) 0.0256(6) 0.0234(5) 0.0061(4) 0.0054(4) -0.0054(5)
Cl2 0.0280(7) 0.0769(11) 0.0922(12) -0.0334(9) 0.0255(7) -0.0042(7)
O1 0.0238(14) 0.0246(16) 0.0215(14) -0.0059(12) 0.0052(11) 0.0029(12)
O2 0.0273(15) 0.0152(14) 0.0177(14) 0.0001(11) 0.0039(11) 0.0007(11)
O3 0.0186(14) 0.0273(16) 0.0269(15) -0.0019(13) 0.0032(11) 0.0006(12)
O4 0.0309(16) 0.0207(16) 0.0186(14) 0.0009(12) 0.0062(12) -0.0017(13)
O5 0.0271(15) 0.0209(16) 0.0289(16) 0.0009(12) 0.0044(12) 0.0062(12)
O6 0.0188(14) 0.0232(15) 0.0242(14) -0.0037(12) 0.0035(11) -0.0022(12)
O7 0.0313(16) 0.0216(16) 0.0212(15) -0.0019(12) 0.0071(12) 0.0010(12)
O8 0.0287(17) 0.058(2) 0.0399(19) -0.0227(18) -0.0015(14) -0.0013(16)
C1 0.0189(19) 0.020(2) 0.021(2) -0.0045(17) 0.0017(15) 0.0020(16)
C2 0.020(2) 0.018(2) 0.0183(19) 0.0011(16) 0.0054(15) -0.0006(16)
C3 0.021(2) 0.015(2) 0.020(2) -0.0007(16) 0.0038(16) -0.0021(16)
C4 0.023(2) 0.020(2) 0.020(2) 0.0018(17) -0.0012(16) 0.0014(17)
C5 0.024(2) 0.019(2) 0.022(2) 0.0008(17) 0.0037(16) 0.0005(17)
C6 0.021(2) 0.015(2) 0.025(2) -0.0023(16) 0.0048(16) 0.0013(16)
C7 0.023(2) 0.023(2) 0.029(2) -0.0014(18) 0.0062(17) 0.0034(18)
C8 0.019(2) 0.023(2) 0.020(2) -0.0010(17) 0.0008(16) 0.0023(16)
C9 0.0190(19) 0.020(2) 0.0191(19) -0.0002(16) 0.0000(15) 0.0010(16)
C10 0.026(2) 0.020(2) 0.019(2) -0.0055(17) 0.0031(16) -0.0002(17)
C11 0.030(2) 0.017(2) 0.024(2) 0.0014(17) 0.0004(17) -0.0002(17)
C12 0.023(2) 0.027(2) 0.018(2) 0.0048(17) 0.0011(16) -0.0032(17)
C13 0.028(2) 0.023(2) 0.019(2) -0.0030(17) 0.0047(16) 0.0013(18)
C14 0.027(2) 0.017(2) 0.020(2) 0.0009(16) 0.0002(16) 0.0003(17)
C15 0.024(2) 0.023(2) 0.028(2) -0.0022(19) -0.0017(17) -0.0023(18)
C16 0.022(2) 0.023(2) 0.029(2) 0.0000(18) 0.0024(17) -0.0030(17)
C17 0.026(2) 0.051(3) 0.042(3) -0.012(2) -0.004(2) 0.004(2)
C18 0.020(2) 0.051(3) 0.061(3) -0.009(3) -0.004(2) 0.001(2)
C19 0.022(2) 0.040(3) 0.060(3) -0.006(3) 0.018(2) 0.001(2)
C20 0.032(3) 0.057(4) 0.050(3) -0.028(3) 0.014(2) -0.010(2)
C21 0.019(2) 0.038(3) 0.045(3) -0.010(2) 0.0050(19) -0.0063(19)
Cl3 0.1146(19) 0.1072(19) 0.129(2) -0.0014(16) -0.0194(16) 0.0093(15)
Cl4 0.0393(11) 0.134(7) 0.089(2) 0.023(4) 0.0183(12) 0.016(3)
C22 0.078(6) 0.082(5) 0.111(6) -0.030(5) -0.006(5) 0.005(4)
C23 0.087(6) 0.099(6) 0.114(6) -0.008(6) -0.010(5) 0.005(5)
Cl4A 0.0393(11) 0.134(7) 0.089(2) 0.023(4) 0.0183(12) 0.016(3)
C22A 0.078(6) 0.082(5) 0.111(6) -0.030(5) -0.006(5) 0.005(4)
C23A 0.087(6) 0.099(6) 0.114(6) -0.008(6) -0.010(5) 0.005(5)
Cl4B 0.0393(11) 0.134(7) 0.089(2) 0.023(4) 0.0183(12) 0.016(3)
C22B 0.078(6) 0.082(5) 0.111(6) -0.030(5) -0.006(5) 0.005(4)
C23B 0.087(6) 0.099(6) 0.114(6) -0.008(6) -0.010(5) 0.005(5)

loop_
_atom_type_symbol
_atom_type_description
_atom_type_scat_dispersion_real
_atom_type_scat_dispersion_imag
_atom_type_scat_source
C C 0.0033 0.0016 'International Tables Vol C Tables 4.2.6.8 and 6.1.1.4'
H H 0.0000 0.0000 'International Tables Vol C Tables 4.2.6.8 and 6.1.1.4'
O O 0.0106 0.0060 'International Tables Vol C Tables 4.2.6.8 and 6.1.1.4'
Cl Cl 0.1484 0.1585 'International Tables Vol C Tables 4.2.6.8 and 6.1.1.4'

loop_
_geom_angle_atom_site_label_1
_geom_angle_atom_site_label_2
_geom_angle_atom_site_label_3
_geom_angle
C7 O1 C1 110.3(3)
C8 O2 C2 116.7(3)
C7 O3 C3 110.9(3)
C4 O4 H4A 108(4)
C7 O5 C5 111.1(3)
C15 O6 C6 116.2(3)
O1 C1 C2 109.7(3)
O1 C1 C6 106.0(3)
C2 C1 C6 110.0(3)
O1 C1 H1 110.4
C2 C1 H1 110.4
C6 C1 H1 110.4
O2 C2 C1 107.3(3)
O2 C2 C3 110.5(3)
C1 C2 C3 108.8(3)
O2 C2 H2 110.1
C1 C2 H2 110.1
C3 C2 H2 110.1
O3 C3 C4 107.7(3)
O3 C3 C2 109.0(3)
C4 C3 C2 109.9(3)
O3 C3 H3 110.0
C4 C3 H3 110.0
C2 C3 H3 110.0
O4 C4 C3 107.8(3)
O4 C4 C5 114.8(3)
C3 C4 C5 107.3(3)
O4 C4 H4 108.9
C3 C4 H4 108.9
C5 C4 H4 108.9
O5 C5 C6 105.2(3)
O5 C5 C4 106.3(3)
C6 C5 C4 114.7(3)
O5 C5 H5 110.1
C6 C5 H5 110.1
C4 C5 H5 110.1
O6 C6 C5 109.2(3)
O6 C6 C1 111.0(3)
C5 C6 C1 108.4(3)
O6 C6 H6 109.4
C5 C6 H6 109.4
C1 C6 H6 109.4
O3 C7 O5 111.9(3)
O3 C7 O1 111.1(3)
O5 C7 O1 111.5(3)
O3 C7 H7 107.4
O5 C7 H7 107.4
O1 C7 H7 107.4
O7 C8 O2 122.4(4)
O7 C8 C9 125.0(4)
O2 C8 C9 112.6(3)
C14 C9 C10 119.1(4)
C14 C9 C8 121.7(4)
C10 C9 C8 119.2(4)
C11 C10 C9 121.1(4)
C11 C10 H10 119.5
C9 C10 H10 119.5
C10 C11 C12 118.9(4)
C10 C11 H11 120.6
C12 C11 H11 120.6
C13 C12 C11 121.5(4)
C13 C12 Cl1 119.8(3)
C11 C12 Cl1 118.7(3)
C14 C13 C12 119.1(4)
C14 C13 H13 120.4
C12 C13 H13 120.4
C13 C14 C9 120.3(4)
C13 C14 H14 119.8
C9 C14 H14 119.8
O8 C15 O6 122.8(4)
O8 C15 C16 125.1(4)
O6 C15 C16 112.2(3)
C21 C16 C17 119.7(4)
C21 C16 C15 122.6(4)
C17 C16 C15 117.7(4)
C18 C17 C16 120.8(4)
C18 C17 H17 119.6
C16 C17 H17 119.6
C17 C18 C19 118.7(4)
C17 C18 H18 120.6
C19 C18 H18 120.6
C20 C19 C18 121.4(4)
C20 C19 Cl2 119.9(4)
C18 C19 Cl2 118.7(4)
C19 C20 C21 119.6(5)
C19 C20 H20 120.2
C21 C20 H20 120.2
C16 C21 C20 119.8(4)
C16 C21 H21 120.1
C20 C21 H21 120.1
C22B Cl3 C22 73.5(15)
C22A Cl3 C22 76.8(13)
C23 C22 Cl3 111(2)
C23 C22 H22A 109.5
Cl3 C22 H22A 109.5
C23 C22 H22B 109.5
Cl3 C22 H22B 109.5
H22A C22 H22B 108.1
C22 C23 Cl4 99.6(18)
C22 C23 H23A 111.9
Cl4 C23 H23A 111.9
C22 C23 H23B 111.9
Cl4 C23 H23B 111.9
H23A C23 H23B 109.6
C23A C22A Cl3 122(2)
C23A C22A H22C 106.7
Cl3 C22A H22C 106.7
C23A C22A H22D 106.7
Cl3 C22A H22D 106.7
H22C C22A H22D 106.6
C22A C23A Cl4A 115(2)
C22A C23A H23C 108.4
Cl4A C23A H23C 108.4
C22A C23A H23D 108.4
Cl4A C23A H23D 108.4
H23C C23A H23D 107.5
C23B C22B Cl3 102.6(14)
C23B C22B H22E 111.2
Cl3 C22B H22E 111.2
C23B C22B H22F 111.2
Cl3 C22B H22F 111.2
H22E C22B H22F 109.2
C22B C23B Cl4B 101.2(13)
C22B C23B H23E 111.5
Cl4B C23B H23E 111.5
C22B C23B H23F 111.5
Cl4B C23B H23F 111.5
H23E C23B H23F 109.3

loop_
_geom_bond_atom_site_label_1
_geom_bond_atom_site_label_2
_geom_bond_distance
Cl1 C12 1.744(4)
Cl2 C19 1.741(5)
O1 C7 1.412(5)
O1 C1 1.450(4)
O2 C8 1.344(5)
O2 C2 1.445(4)
O3 C7 1.399(5)
O3 C3 1.444(5)
O4 C4 1.420(5)
O4 H4A 0.82(5)
O5 C7 1.403(5)
O5 C5 1.453(5)
O6 C15 1.355(5)
O6 C6 1.439(4)
O7 C8 1.220(5)
O8 C15 1.206(5)
C1 C2 1.517(5)
C1 C6 1.533(5)
C1 H1 1.0000
C2 C3 1.530(5)
C2 H2 1.0000
C3 C4 1.519(5)
C3 H3 1.0000
C4 C5 1.539(6)
C4 H4 1.0000
C5 C6 1.517(6)
C5 H5 1.0000
C6 H6 1.0000
C7 H7 1.0000
C8 C9 1.471(6)
C9 C14 1.396(5)
C9 C10 1.399(6)
C10 C11 1.367(6)
C10 H10 0.9500
C11 C12 1.390(6)
C11 H11 0.9500
C12 C13 1.384(6)
C13 C14 1.382(6)
C13 H13 0.9500
C14 H14 0.9500
C15 C16 1.488(6)
C16 C21 1.378(6)
C16 C17 1.384(6)
C17 C18 1.372(7)
C17 H17 0.9500
C18 C19 1.378(7)
C18 H18 0.9500
C19 C20 1.369(7)
C20 C21 1.382(6)
C20 H20 0.9500
C21 H21 0.9500
Cl3 C22B 1.689(17)
Cl3 C22A 1.692(17)
Cl3 C22 1.755(18)
Cl4 C23 1.748(19)
C22 C23 1.485(19)
C22 H22A 0.9900
C22 H22B 0.9900
C23 H23A 0.9900
C23 H23B 0.9900
Cl4A C23A 1.784(15)
C22A C23A 1.482(19)
C22A H22C 0.9900
C22A H22D 0.9900
C23A H23C 0.9900
C23A H23D 0.9900
Cl4B C23B 1.809(16)
C22B C23B 1.550(18)
C22B H22E 0.9900
C22B H22F 0.9900
C23B H23E 0.9900
C23B H23F 0.9900

loop_
_geom_hbond_atom_site_label_D
_geom_hbond_atom_site_label_H
_geom_hbond_atom_site_label_A
_geom_hbond_distance_DH
_geom_hbond_distance_HA
_geom_hbond_distance_DA
_geom_hbond_angle_DHA
_geom_hbond_site_symmetry_A
C22 H22A Cl4A 0.99 2.63 3.46(3) 141.1 3_666
C23A H23D O8 0.99 2.33 3.29(2) 161.8 4_566
C22 H22A Cl4 0.99 1.92 2.73(3) 137.8 3_666
C18 H18 O3 0.95 2.45 3.370(5) 162.1 1_455
C11 H11 O1 0.95 2.50 3.294(5) 141.0 1_565
C5 H5 O4 1.00 2.56 3.265(5) 127.0 2_745
C14 H14 O8 0.95 2.59 3.313(5) 133.1 3_765
C7 H7 Cl4A 1.00 2.77 3.762(8) 172.1 4_665
C7 H7 Cl4B 1.00 2.76 3.688(7) 155.0 4_665
O4 H4A O7 0.82(5) 2.01(5) 2.825(4) 175(6) 2_745
C23 H23A Cl2 0.99 2.74 3.48(3) 132.3 3_666

loop_
_geom_torsion_atom_site_label_1
_geom_torsion_atom_site_label_2
_geom_torsion_atom_site_label_3
_geom_torsion_atom_site_label_4
_geom_torsion
C7 O1 C1 C2 58.2(4)
C7 O1 C1 C6 -60.5(4)
C8 O2 C2 C1 158.7(3)
C8 O2 C2 C3 -82.8(4)
O1 C1 C2 O2 65.8(4)
C6 C1 C2 O2 -178.0(3)
O1 C1 C2 C3 -53.7(4)
C6 C1 C2 C3 62.5(4)
C7 O3 C3 C4 60.3(4)
C7 O3 C3 C2 -59.0(4)
O2 C2 C3 O3 -63.8(4)
C1 C2 C3 O3 53.8(4)
O2 C2 C3 C4 178.4(3)
C1 C2 C3 C4 -64.1(4)
O3 C3 C4 O4 175.8(3)
C2 C3 C4 O4 -65.5(4)
O3 C3 C4 C5 -60.0(4)
C2 C3 C4 C5 58.7(4)
C7 O5 C5 C6 61.5(4)
C7 O5 C5 C4 -60.6(4)
O4 C4 C5 O5 179.6(3)
C3 C4 C5 O5 59.8(4)
O4 C4 C5 C6 63.7(4)
C3 C4 C5 C6 -56.1(4)
C15 O6 C6 C5 -152.4(3)
C15 O6 C6 C1 88.1(4)
O5 C5 C6 O6 177.6(3)
C4 C5 C6 O6 -65.9(4)
O5 C5 C6 C1 -61.3(4)
C4 C5 C6 C1 55.2(4)
O1 C1 C6 O6 -178.5(3)
C2 C1 C6 O6 63.0(4)
O1 C1 C6 C5 61.5(4)
C2 C1 C6 C5 -56.9(4)
C3 O3 C7 O5 -61.2(4)
C3 O3 C7 O1 64.1(4)
C5 O5 C7 O3 62.0(4)
C5 O5 C7 O1 -63.1(4)
C1 O1 C7 O3 -63.3(4)
C1 O1 C7 O5 62.3(4)
C2 O2 C8 O7 -1.0(5)
C2 O2 C8 C9 178.8(3)
O7 C8 C9 C14 178.7(4)
O2 C8 C9 C14 -1.1(5)
O7 C8 C9 C10 -2.1(6)
O2 C8 C9 C10 178.1(3)
C14 C9 C10 C11 0.2(6)
C8 C9 C10 C11 -179.0(4)
C9 C10 C11 C12 -0.5(6)
C10 C11 C12 C13 1.0(6)
C10 C11 C12 Cl1 -179.5(3)
C11 C12 C13 C14 -1.2(6)
Cl1 C12 C13 C14 179.3(3)
C12 C13 C14 C9 0.9(6)
C10 C9 C14 C13 -0.4(6)
C8 C9 C14 C13 178.8(4)
C6 O6 C15 O8 -2.8(6)
C6 O6 C15 C16 177.3(3)
O8 C15 C16 C21 178.9(5)
O6 C15 C16 C21 -1.1(6)
O8 C15 C16 C17 0.4(7)
O6 C15 C16 C17 -179.6(4)
C21 C16 C17 C18 -1.9(8)
C15 C16 C17 C18 176.6(5)
C16 C17 C18 C19 0.6(8)
C17 C18 C19 C20 1.7(8)
C17 C18 C19 Cl2 -178.3(4)
C18 C19 C20 C21 -2.8(9)
Cl2 C19 C20 C21 177.3(4)
C17 C16 C21 C20 0.9(7)
C15 C16 C21 C20 -177.6(5)
C19 C20 C21 C16 1.4(8)
C22B Cl3 C22 C23 18(2)
C22A Cl3 C22 C23 15(3)
Cl3 C22 C23 Cl4 -108(2)
C22B Cl3 C22A C23A -54(18)
C22 Cl3 C22A C23A -10(3)
Cl3 C22A C23A Cl4A 101(3)
C22A Cl3 C22B C23B 161
C22 Cl3 C22B C23B 26(2)
Cl3 C22B C23B Cl4B 157(2)
